data_7021243
loop_
_publ_author_name
'Dolganov, Alexander V.'
'Belov, Alexander S.'
'Novikov, Valentin V.'
'Vologzhanina, Anna V.'
'Mokhir, Andriy'
'Bubnov, Yurii N.'
'Voloshin, Yan Z.'

_publ_section_title
;
 Iron vs. cobalt clathrochelate electrocatalysts of HER: the first example
 on a cage iron complex.
;
_journal_issue 13
_journal_name_full 'Dalton transactions (Cambridge, England : 2003)'
_journal_page_first 4373
_journal_page_last 4376
_journal_paper_doi 10.1039/c3dt33073g
_journal_volume 42
_journal_year 2013
_chemical_formula_moiety 'C26 H30 B2 Co N6 O6 S2, C H Cl3'
_chemical_formula_sum 'C27 H31 B2 Cl3 Co N6 O6 S2'
_chemical_formula_weight 786.60
_chemical_name_systematic
;
?
;
_space_group_IT_number 14
_symmetry_cell_setting monoclinic
_symmetry_space_group_name_Hall '-P 2ybc'
_symmetry_space_group_name_H-M 'P 1 21/c 1'
_atom_sites_solution_hydrogens geom
_atom_sites_solution_primary direct
_atom_sites_solution_secondary difmap
_audit_creation_method SHELXL-97
_cell_angle_alpha 90.00
_cell_angle_beta 91.971(2)
_cell_angle_gamma 90.00
_cell_formula_units_Z 4
_cell_length_a 11.1528(8)
_cell_length_b 18.4231(14)
_cell_length_c 15.9011(13)
_cell_measurement_reflns_used 1346
_cell_measurement_temperature 100(2)
_cell_measurement_theta_max 30.89
_cell_measurement_theta_min 2.56
_cell_volume 3265.3(4)
_computing_cell_refinement 'APEX2 (Bruker, 2005)'
_computing_data_collection 'APEX2 (Bruker, 2005)'
_computing_data_reduction 'APEX2 (Bruker, 2005)'
_computing_molecular_graphics 'SHELXTL ver. 5.1 (Sheldrick, 2008)'
_computing_publication_material 'SHELXTL ver. 5.1 (Sheldrick, 2008)'
_computing_structure_refinement 'SHELXTL ver. 5.1 (Sheldrick, 2008)'
_computing_structure_solution 'SHELXTL ver. 5.1 (Sheldrick, 2008)'
_diffrn_ambient_temperature 100(2)
_diffrn_measured_fraction_theta_full 1.000
_diffrn_measured_fraction_theta_max 1.000
_diffrn_measurement_device_type 'Bruker APEX-II CCD'
_diffrn_measurement_method '\w scans'
_diffrn_radiation_monochromator graphite
_diffrn_radiation_source 'fine-focus sealed tube'
_diffrn_radiation_type MoK\a
_diffrn_radiation_wavelength 0.71073
_diffrn_reflns_av_R_equivalents 0.0663
_diffrn_reflns_av_sigmaI/netI 0.0638
_diffrn_reflns_limit_h_max 14
_diffrn_reflns_limit_h_min -14
_diffrn_reflns_limit_k_max 24
_diffrn_reflns_limit_k_min -24
_diffrn_reflns_limit_l_max 20
_diffrn_reflns_limit_l_min -20
_diffrn_reflns_number 32200
_diffrn_reflns_theta_full 28.00
_diffrn_reflns_theta_max 28.00
_diffrn_reflns_theta_min 1.69
_diffrn_standards_number 0
_exptl_absorpt_coefficient_mu 0.951
_exptl_absorpt_correction_T_max 0.936
_exptl_absorpt_correction_T_min 0.745
_exptl_absorpt_correction_type multi-scan
_exptl_absorpt_process_details 'SADABS (Sheldrick, 1998)'
_exptl_crystal_colour violet
_exptl_crystal_density_diffrn 1.600
_exptl_crystal_density_method 'not measured'
_exptl_crystal_description plate
_exptl_crystal_F_000 1612
_exptl_crystal_size_max 0.43
_exptl_crystal_size_mid 0.26
_exptl_crystal_size_min 0.07
_refine_diff_density_max 1.565
_refine_diff_density_min -0.858
_refine_diff_density_rms 0.084
_refine_ls_extinction_method none
_refine_ls_goodness_of_fit_ref 1.006
_refine_ls_hydrogen_treatment constr
_refine_ls_matrix_type full
_refine_ls_number_parameters 416
_refine_ls_number_reflns 7887
_refine_ls_number_restraints 6
_refine_ls_restrained_S_all 1.008
_refine_ls_R_factor_all 0.0772
_refine_ls_R_factor_gt 0.0441
_refine_ls_shift/su_max 0.005
_refine_ls_shift/su_mean 0.001
_refine_ls_structure_factor_coef Fsqd
_refine_ls_weighting_details 'calc w=1/[\s^2^(Fo^2^)+(0.0300P)^2^+3.0000P] where P=(Fo^2^+2Fc^2^)/3'
_refine_ls_weighting_scheme calc
_refine_ls_wR_factor_gt 0.0806
_refine_ls_wR_factor_ref 0.0926
_reflns_number_gt 5580
_reflns_number_total 7887
_reflns_threshold_expression I>2\s(I)
_cod_data_source_file c3dt33073g.txt
_cod_data_source_block CoNx3
_cod_depositor_comments
;
The following automatic conversions were performed:

'_symmetry_cell_setting' value 'Monoclinic' changed to 'monoclinic'
according to /home/saulius/struct/CIF-dictionaries/cif_core.dic
dictionary named 'cif_core.dic' version 2.4.2 from 2011-04-26.

Automatic conversion script
Id: cif_fix_values 1891 2012-01-12 08:04:46Z andrius 
;
_cod_original_sg_symbol_H-M 'P 21/c'
_cod_database_code 7021243

loop_
_symmetry_equiv_pos_as_xyz
'x, y, z'
'-x, y+1/2, -z+1/2'
'-x, -y, -z'
'x, -y-1/2, z-1/2'

loop_
_atom_site_label
_atom_site_type_symbol
_atom_site_fract_x
_atom_site_fract_y
_atom_site_fract_z
_atom_site_U_iso_or_equiv
_atom_site_adp_type
_atom_site_occupancy
_atom_site_symmetry_multiplicity
_atom_site_calc_flag
_atom_site_refinement_flags
_atom_site_disorder_assembly
_atom_site_disorder_group
Co1 Co 0.76907(3) 0.046775(17) 0.82162(2) 0.01060(8) Uani 1 1 d . . .
S2 S 1.17950(6) 0.23292(4) 0.85412(5) 0.02219(17) Uani 1 1 d . . .
N1 N 0.79941(19) -0.05300(10) 0.83785(13) 0.0119(4) Uani 1 1 d . . .
N2 N 0.93404(18) 0.04944(11) 0.85749(13) 0.0128(4) Uani 1 1 d . . .
N3 N 0.61079(18) 0.03449(10) 0.86219(13) 0.0128(4) Uani 1 1 d . . .
N4 N 0.74392(19) 0.13877(10) 0.87049(13) 0.0118(4) Uani 1 1 d . . .
N5 N 0.68354(19) 0.01044(11) 0.70852(13) 0.0135(5) Uani 1 1 d . . .
N6 N 0.83294(19) 0.11038(11) 0.72222(13) 0.0131(4) Uani 1 1 d . . .
O1 O 0.71478(16) -0.10618(9) 0.82697(11) 0.0141(4) Uani 1 1 d . . .
O2 O 1.00330(15) 0.11105(9) 0.86194(11) 0.0157(4) Uani 1 1 d . . .
O3 O 0.54132(16) -0.02617(9) 0.84943(11) 0.0150(4) Uani 1 1 d . . .
O4 O 0.82907(15) 0.19283(9) 0.87512(11) 0.0137(4) Uani 1 1 d . . .
O5 O 0.60742(16) -0.04850(9) 0.70576(11) 0.0146(4) Uani 1 1 d . . .
O6 O 0.91076(15) 0.16791(9) 0.73571(11) 0.0138(4) Uani 1 1 d . . .
C1 C 0.9060(2) -0.07285(13) 0.86496(15) 0.0128(5) Uani 1 1 d . . .
C2 C 0.9870(2) -0.01201(13) 0.87464(15) 0.0131(5) Uani 1 1 d . . .
C3 C 1.1171(2) -0.02055(14) 0.89863(17) 0.0173(6) Uani 1 1 d . . .
H3A H 1.1405 0.0165 0.9413 0.021 Uiso 1 1 calc R . .
H3B H 1.1657 -0.0125 0.8485 0.021 Uiso 1 1 calc R . .
C4 C 1.1430(3) -0.09598(14) 0.93414(19) 0.0235(6) Uani 1 1 d . . .
H4A H 1.2306 -0.1046 0.9351 0.028 Uiso 1 1 calc R . .
H4B H 1.1164 -0.0982 0.9928 0.028 Uiso 1 1 calc R . .
C5 C 1.0810(3) -0.15499(15) 0.8836(2) 0.0277(7) Uani 1 1 d . . .
H5A H 1.1059 -0.2028 0.9066 0.033 Uiso 1 1 calc R . .
H5B H 1.1067 -0.1524 0.8247 0.033 Uiso 1 1 calc R . .
C6 C 0.9440(2) -0.14907(13) 0.88445(18) 0.0179(6) Uani 1 1 d . . .
H6A H 0.9075 -0.1825 0.8421 0.022 Uiso 1 1 calc R . .
H6B H 0.9158 -0.1632 0.9405 0.022 Uiso 1 1 calc R . .
C7 C 0.5618(2) 0.08949(13) 0.89927(15) 0.0119(5) Uani 1 1 d . . .
C8 C 0.6422(2) 0.15124(13) 0.90542(15) 0.0115(5) Uani 1 1 d . . .
C9 C 0.6084(2) 0.22046(13) 0.94784(17) 0.0167(6) Uani 1 1 d . . .
H9A H 0.6378 0.2623 0.9154 0.020 Uiso 1 1 calc R . .
H9B H 0.6467 0.2223 1.0049 0.020 Uiso 1 1 calc R . .
C10 C 0.4719(2) 0.22546(14) 0.95418(18) 0.0184(6) Uani 1 1 d . . .
H10A H 0.4518 0.2667 0.9910 0.022 Uiso 1 1 calc R . .
H10B H 0.4352 0.2348 0.8976 0.022 Uiso 1 1 calc R . .
C11 C 0.4203(3) 0.15577(14) 0.98954(17) 0.0185(6) Uani 1 1 d . . .
H11A H 0.3337 0.1627 0.9989 0.022 Uiso 1 1 calc R . .
H11B H 0.4606 0.1449 1.0445 0.022 Uiso 1 1 calc R . .
C12 C 0.4367(2) 0.09182(14) 0.93007(17) 0.0160(6) Uani 1 1 d . . .
H12A H 0.4193 0.0460 0.9598 0.019 Uiso 1 1 calc R . .
H12B H 0.3793 0.0962 0.8815 0.019 Uiso 1 1 calc R . .
C13 C 0.7064(2) 0.04008(13) 0.63781(16) 0.0129(5) Uani 1 1 d . . .
C14 C 0.7923(2) 0.10099(13) 0.64609(16) 0.0128(5) Uani 1 1 d . . .
C15 C 0.8224(3) 0.14655(14) 0.57201(16) 0.0174(6) Uani 1 1 d . . .
H15A H 0.9097 0.1565 0.5739 0.021 Uiso 1 1 calc R . .
H15B H 0.7800 0.1936 0.5754 0.021 Uiso 1 1 calc R . .
C16 C 0.7877(3) 0.10989(15) 0.48872(17) 0.0219(6) Uani 1 1 d . . .
H16A H 0.8452 0.0703 0.4779 0.026 Uiso 1 1 calc R . .
H16B H 0.7927 0.1456 0.4425 0.026 Uiso 1 1 calc R . .
C17 C 0.6610(3) 0.07892(15) 0.48953(17) 0.0241(7) Uani 1 1 d . . .
H17A H 0.6378 0.0604 0.4328 0.029 Uiso 1 1 calc R . .
H17B H 0.6040 0.1178 0.5039 0.029 Uiso 1 1 calc R . .
C18 C 0.6543(3) 0.01739(14) 0.55374(16) 0.0211(6) Uani 1 1 d . . .
H18A H 0.5695 0.0030 0.5597 0.025 Uiso 1 1 calc R . .
H18B H 0.6987 -0.0253 0.5332 0.025 Uiso 1 1 calc R . .
C19 C 0.5119(2) -0.14920(13) 0.78508(16) 0.0135(5) Uani 1 1 d D . .
C23 C 1.0269(2) 0.24438(13) 0.84011(16) 0.0133(5) Uani 1 1 d . . .
C24 C 1.0015(2) 0.31703(13) 0.83875(16) 0.0165(6) Uani 1 1 d . . .
H24A H 0.9222 0.3354 0.8319 0.020 Uiso 1 1 calc R . .
C25 C 1.1034(2) 0.36261(14) 0.84843(16) 0.0174(6) Uani 1 1 d . . .
H25A H 1.0995 0.4141 0.8489 0.021 Uiso 1 1 calc R . .
C26 C 1.2074(3) 0.32443(14) 0.85700(17) 0.0196(6) Uani 1 1 d . . .
H26A H 1.2848 0.3455 0.8637 0.024 Uiso 1 1 calc R . .
B1 B 0.5966(3) -0.08049(15) 0.79142(19) 0.0135(6) Uani 1 1 d . A .
B2 B 0.9395(3) 0.17700(15) 0.82806(19) 0.0132(6) Uani 1 1 d . . .
C1S C 0.1908(3) 0.10046(16) 0.6706(2) 0.0306(7) Uani 1 1 d . . .
H1SA H 0.1641 0.1332 0.7165 0.037 Uiso 1 1 calc R . .
Cl1 Cl 0.09081(8) 0.02703(4) 0.66164(5) 0.0354(2) Uani 1 1 d . . .
Cl2 Cl 0.33627(8) 0.06850(5) 0.69755(6) 0.0423(2) Uani 1 1 d . . .
Cl3 Cl 0.19133(9) 0.15008(5) 0.57629(6) 0.0479(2) Uani 1 1 d . . .
S1A S 0.36052(10) -0.14098(5) 0.76799(7) 0.0172(2) Uiso 0.70 1 d P A 1
C20A C 0.5398(4) -0.2196(2) 0.7944(3) 0.0259(12) Uiso 0.70 1 d PD A 1
H20A H 0.6207 -0.2350 0.8030 0.031 Uiso 0.70 1 calc PR A 1
C21A C 0.4394(5) -0.2726(4) 0.7910(6) 0.0206(12) Uiso 0.70 1 d PD A 1
H21A H 0.4447 -0.3239 0.7966 0.025 Uiso 0.70 1 calc PR A 1
C22A C 0.3392(6) -0.2326(3) 0.7780(4) 0.0169(12) Uiso 0.70 1 d PD A 1
H22A H 0.2617 -0.2540 0.7747 0.020 Uiso 0.70 1 calc PR A 1
S1B S 0.5663(2) -0.23560(15) 0.79875(18) 0.0172(2) Uiso 0.30 1 d P A 2
C20B C 0.3885(5) -0.1524(6) 0.7810(7) 0.0259(12) Uiso 0.30 1 d PD A 2
H20B H 0.3401 -0.1103 0.7861 0.031 Uiso 0.30 1 calc PR A 2
C22B C 0.4344(13) -0.2664(9) 0.7857(14) 0.0169(12) Uiso 0.30 1 d PD A 2
H22B H 0.4243 -0.3174 0.7907 0.020 Uiso 0.30 1 calc PR A 2
C21B C 0.3350(14) -0.2266(6) 0.7681(11) 0.0206(12) Uiso 0.30 1 d PD A 2
H21B H 0.2556 -0.2411 0.7524 0.025 Uiso 0.30 1 calc PR A 2

loop_
_atom_site_aniso_label
_atom_site_aniso_U_11
_atom_site_aniso_U_22
_atom_site_aniso_U_33
_atom_site_aniso_U_23
_atom_site_aniso_U_13
_atom_site_aniso_U_12
Co1 0.00916(17) 0.00858(15) 0.01402(17) -0.00042(13) -0.00023(13) 0.00014(13)
S2 0.0110(3) 0.0149(3) 0.0404(4) -0.0015(3) -0.0033(3) -0.0014(3)
N1 0.0133(11) 0.0093(10) 0.0130(11) -0.0003(8) 0.0010(9) -0.0022(8)
N2 0.0096(11) 0.0114(10) 0.0175(11) -0.0004(8) -0.0001(9) -0.0011(8)
N3 0.0090(11) 0.0100(10) 0.0194(11) -0.0020(8) -0.0002(9) -0.0012(8)
N4 0.0100(11) 0.0101(10) 0.0152(11) -0.0001(8) -0.0025(9) -0.0016(8)
N5 0.0135(12) 0.0087(10) 0.0181(11) -0.0004(8) -0.0015(9) -0.0018(8)
N6 0.0115(11) 0.0108(10) 0.0170(11) -0.0004(8) 0.0009(9) -0.0018(8)
O1 0.0130(10) 0.0097(8) 0.0193(10) -0.0001(7) -0.0004(8) -0.0029(7)
O2 0.0107(9) 0.0102(8) 0.0259(10) 0.0002(7) -0.0025(8) -0.0015(7)
O3 0.0128(10) 0.0108(8) 0.0215(10) -0.0038(7) 0.0030(8) -0.0038(7)
O4 0.0089(9) 0.0103(8) 0.0217(10) -0.0030(7) -0.0001(8) -0.0030(7)
O5 0.0160(10) 0.0109(8) 0.0168(9) 0.0001(7) -0.0016(8) -0.0054(7)
O6 0.0130(10) 0.0112(8) 0.0169(9) -0.0009(7) -0.0008(8) -0.0043(7)
C1 0.0129(13) 0.0124(12) 0.0130(12) 0.0003(10) 0.0010(11) 0.0023(10)
C2 0.0133(14) 0.0150(12) 0.0111(12) 0.0017(10) 0.0023(10) 0.0018(10)
C3 0.0132(14) 0.0169(13) 0.0219(14) -0.0008(11) -0.0004(12) 0.0040(11)
C4 0.0186(16) 0.0230(14) 0.0286(16) 0.0025(12) -0.0028(13) 0.0065(12)
C5 0.0232(17) 0.0186(14) 0.0407(19) -0.0011(13) -0.0058(14) 0.0061(12)
C6 0.0193(15) 0.0121(12) 0.0223(14) 0.0027(10) -0.0003(12) 0.0026(11)
C7 0.0109(13) 0.0125(12) 0.0122(12) 0.0020(9) -0.0006(10) 0.0014(10)
C8 0.0111(13) 0.0120(12) 0.0114(12) 0.0004(9) -0.0008(10) 0.0034(10)
C9 0.0145(14) 0.0150(12) 0.0205(14) -0.0053(10) 0.0014(11) 0.0028(10)
C10 0.0175(15) 0.0154(13) 0.0223(14) -0.0026(11) 0.0021(12) 0.0037(11)
C11 0.0160(15) 0.0203(14) 0.0195(14) -0.0019(11) 0.0061(12) 0.0023(11)
C12 0.0137(14) 0.0160(12) 0.0185(14) -0.0011(10) 0.0021(11) 0.0004(10)
C13 0.0117(13) 0.0121(12) 0.0148(13) 0.0005(10) 0.0002(10) 0.0039(10)
C14 0.0103(13) 0.0108(11) 0.0172(13) 0.0001(10) 0.0000(11) 0.0027(10)
C15 0.0199(15) 0.0146(12) 0.0177(14) 0.0027(10) 0.0015(12) -0.0010(11)
C16 0.0301(17) 0.0201(14) 0.0157(14) 0.0009(11) 0.0051(12) -0.0027(12)
C17 0.0345(18) 0.0233(14) 0.0142(14) 0.0031(11) -0.0049(13) -0.0075(13)
C18 0.0308(17) 0.0160(13) 0.0162(14) -0.0020(11) -0.0028(12) -0.0070(12)
C19 0.0120(13) 0.0156(12) 0.0130(12) -0.0007(10) 0.0024(11) -0.0004(10)
C23 0.0109(13) 0.0158(12) 0.0133(12) 0.0005(10) 0.0005(10) -0.0002(10)
C24 0.0135(14) 0.0154(12) 0.0204(14) -0.0011(10) -0.0010(11) -0.0001(10)
C25 0.0202(15) 0.0118(12) 0.0202(14) -0.0024(10) 0.0022(12) -0.0035(11)
C26 0.0192(15) 0.0158(13) 0.0239(15) -0.0014(11) -0.0010(12) -0.0064(11)
B1 0.0128(15) 0.0121(13) 0.0157(15) -0.0003(11) 0.0004(12) -0.0009(11)
B2 0.0109(15) 0.0113(13) 0.0175(15) 0.0007(11) -0.0004(12) -0.0005(11)
C1S 0.037(2) 0.0269(16) 0.0277(17) -0.0057(13) 0.0021(15) -0.0023(14)
Cl1 0.0302(5) 0.0324(4) 0.0441(5) -0.0088(3) 0.0085(4) -0.0018(3)
Cl2 0.0364(5) 0.0473(5) 0.0422(5) -0.0022(4) -0.0114(4) -0.0045(4)
Cl3 0.0477(6) 0.0505(5) 0.0459(5) 0.0176(4) 0.0055(5) 0.0059(4)

loop_
_atom_type_symbol
_atom_type_description
_atom_type_scat_dispersion_real
_atom_type_scat_dispersion_imag
_atom_type_scat_source
C C 0.0033 0.0016 'International Tables Vol C Tables 4.2.6.8 and 6.1.1.4'
H H 0.0000 0.0000 'International Tables Vol C Tables 4.2.6.8 and 6.1.1.4'
B B 0.0013 0.0007 'International Tables Vol C Tables 4.2.6.8 and 6.1.1.4'
N N 0.0061 0.0033 'International Tables Vol C Tables 4.2.6.8 and 6.1.1.4'
O O 0.0106 0.0060 'International Tables Vol C Tables 4.2.6.8 and 6.1.1.4'
S S 0.1246 0.1234 'International Tables Vol C Tables 4.2.6.8 and 6.1.1.4'
Cl Cl 0.1484 0.1585 'International Tables Vol C Tables 4.2.6.8 and 6.1.1.4'
Co Co 0.3494 0.9721 'International Tables Vol C Tables 4.2.6.8 and 6.1.1.4'

loop_
_geom_angle_atom_site_label_1
_geom_angle_atom_site_label_2
_geom_angle_atom_site_label_3
_geom_angle
N1 Co1 N4 147.87(9)
N1 Co1 N2 79.48(9)
N4 Co1 N2 90.53(9)
N1 Co1 N3 90.11(9)
N4 Co1 N3 79.38(9)
N2 Co1 N3 142.51(9)
N1 Co1 N6 125.46(9)
N4 Co1 N6 82.45(9)
N2 Co1 N6 82.11(9)
N3 Co1 N6 131.07(8)
N1 Co1 N5 83.19(8)
N4 Co1 N5 124.37(8)
N2 Co1 N5 131.63(9)
N3 Co1 N5 81.66(9)
N6 Co1 N5 72.12(8)
C26 S2 C23 93.46(13)
C1 N1 O1 117.30(19)
C1 N1 Co1 118.45(17)
O1 N1 Co1 124.16(15)
C2 N2 O2 117.3(2)
C2 N2 Co1 117.78(17)
O2 N2 Co1 124.85(15)
C7 N3 O3 117.2(2)
C7 N3 Co1 117.84(17)
O3 N3 Co1 124.73(15)
C8 N4 O4 117.4(2)
C8 N4 Co1 118.55(17)
O4 N4 Co1 124.00(16)
C13 N5 O5 116.6(2)
C13 N5 Co1 120.85(17)
O5 N5 Co1 122.39(15)
C14 N6 O6 116.6(2)
C14 N6 Co1 120.78(17)
O6 N6 Co1 122.40(14)
N1 O1 B1 114.66(18)
N2 O2 B2 113.11(18)
N3 O3 B1 112.99(19)
N4 O4 B2 114.32(18)
N5 O5 B1 110.54(18)
N6 O6 B2 110.45(18)
N1 C1 C2 112.2(2)
N1 C1 C6 125.5(2)
C2 C1 C6 122.3(2)
N2 C2 C1 112.1(2)
N2 C2 C3 125.0(2)
C1 C2 C3 122.9(2)
C2 C3 C4 111.1(2)
C5 C4 C3 112.5(2)
C4 C5 C6 112.5(2)
C1 C6 C5 109.9(2)
N3 C7 C8 111.9(2)
N3 C7 C12 125.6(2)
C8 C7 C12 122.5(2)
N4 C8 C7 112.3(2)
N4 C8 C9 125.4(2)
C7 C8 C9 122.3(2)
C8 C9 C10 110.3(2)
C11 C10 C9 111.3(2)
C10 C11 C12 111.5(2)
C7 C12 C11 111.0(2)
N5 C13 C14 113.1(2)
N5 C13 C18 125.5(2)
C14 C13 C18 121.4(2)
N6 C14 C13 113.0(2)
N6 C14 C15 125.7(2)
C13 C14 C15 121.2(2)
C14 C15 C16 112.3(2)
C15 C16 C17 111.5(2)
C16 C17 C18 110.5(2)
C13 C18 C17 111.2(2)
C20A C19 C20B 101.1(5)
C20A C19 B1 129.1(3)
C20B C19 B1 129.2(5)
C20A C19 S1A 109.2(3)
C20B C19 S1A 9.9(5)
B1 C19 S1A 121.65(18)
C20A C19 S1B 7.3(2)
C20B C19 S1B 108.4(5)
B1 C19 S1B 121.8(2)
S1A C19 S1B 116.51(17)
C24 C23 B2 129.6(2)
C24 C23 S2 108.98(19)
B2 C23 S2 121.34(18)
C23 C24 C25 114.4(2)
C26 C25 C24 112.5(2)
C25 C26 S2 110.7(2)
O5 B1 O1 111.9(2)
O5 B1 O3 110.1(2)
O1 B1 O3 110.7(2)
O5 B1 C19 109.0(2)
O1 B1 C19 106.8(2)
O3 B1 C19 108.3(2)
O4 B2 O2 111.6(2)
O4 B2 O6 111.1(2)
O2 B2 O6 110.1(2)
O4 B2 C23 107.5(2)
O2 B2 C23 108.0(2)
O6 B2 C23 108.4(2)
Cl1 C1S Cl3 110.62(17)
Cl1 C1S Cl2 109.79(17)
Cl3 C1S Cl2 110.56(19)
C19 S1A C22A 92.1(2)
C19 C20A C21A 117.4(4)
C22A C21A C20A 105.4(5)
C21A C22A S1A 115.8(5)
C22B S1B C19 89.6(6)
C19 C20B C21B 115.9(9)
C21B C22B S1B 125.8(12)
C22B C21B C20B 98.4(12)

loop_
_geom_bond_atom_site_label_1
_geom_bond_atom_site_label_2
_geom_bond_distance
Co1 N1 1.885(2)
Co1 N4 1.889(2)
Co1 N2 1.908(2)
Co1 N3 1.914(2)
Co1 N6 2.111(2)
Co1 N5 2.115(2)
S2 C26 1.715(3)
S2 C23 1.722(3)
N1 C1 1.303(3)
N1 O1 1.367(2)
N2 C2 1.301(3)
N2 O2 1.373(3)
N3 C7 1.302(3)
N3 O3 1.371(2)
N4 C8 1.301(3)
N4 O4 1.376(2)
N5 C13 1.283(3)
N5 O5 1.378(3)
N6 C14 1.290(3)
N6 O6 1.382(2)
O1 B1 1.493(3)
O2 B2 1.499(3)
O3 B1 1.507(3)
O4 B2 1.492(4)
O5 B1 1.493(3)
O6 B2 1.502(3)
C1 C2 1.444(3)
C1 C6 1.496(3)
C2 C3 1.496(3)
C3 C4 1.524(4)
C4 C5 1.506(4)
C5 C6 1.532(4)
C7 C8 1.450(3)
C7 C12 1.495(4)
C8 C9 1.497(3)
C9 C10 1.532(4)
C10 C11 1.523(4)
C11 C12 1.526(3)
C13 C14 1.479(3)
C13 C18 1.499(3)
C14 C15 1.494(3)
C15 C16 1.525(4)
C16 C17 1.525(4)
C17 C18 1.529(4)
C19 C20A 1.341(4)
C19 C20B 1.377(5)
C19 B1 1.581(4)
C19 S1A 1.707(3)
C19 S1B 1.715(4)
C23 C24 1.368(3)
C23 B2 1.585(4)
C24 C25 1.418(4)
C25 C26 1.359(4)
C1S Cl1 1.756(3)
C1S Cl3 1.757(3)
C1S Cl2 1.765(3)
S1A C22A 1.714(5)
C20A C21A 1.486(5)
C21A C22A 1.348(4)
S1B C22B 1.583(14)
C20B C21B 1.503(5)
C22B C21B 1.350(5)

loop_
_geom_torsion_atom_site_label_1
_geom_torsion_atom_site_label_2
_geom_torsion_atom_site_label_3
_geom_torsion_atom_site_label_4
_geom_torsion
N4 Co1 N1 C1 -72.5(3)
N2 Co1 N1 C1 1.41(19)
N3 Co1 N1 C1 -142.4(2)
N6 Co1 N1 C1 73.7(2)
N5 Co1 N1 C1 136.1(2)
N4 Co1 N1 O1 104.2(2)
N2 Co1 N1 O1 178.0(2)
N3 Co1 N1 O1 34.26(19)
N6 Co1 N1 O1 -109.64(18)
N5 Co1 N1 O1 -47.33(18)
N1 Co1 N2 C2 0.26(19)
N4 Co1 N2 C2 149.5(2)
N3 Co1 N2 C2 76.4(2)
N6 Co1 N2 C2 -128.2(2)
N5 Co1 N2 C2 -70.7(2)
N1 Co1 N2 O2 176.3(2)
N4 Co1 N2 O2 -34.45(19)
N3 Co1 N2 O2 -107.6(2)
N6 Co1 N2 O2 47.85(19)
N5 Co1 N2 O2 105.32(19)
N1 Co1 N3 C7 150.84(19)
N4 Co1 N3 C7 1.38(18)
N2 Co1 N3 C7 78.1(2)
N6 Co1 N3 C7 -68.7(2)
N5 Co1 N3 C7 -126.07(19)
N1 Co1 N3 O3 -34.45(18)
N4 Co1 N3 O3 176.09(19)
N2 Co1 N3 O3 -107.1(2)
N6 Co1 N3 O3 106.01(18)
N5 Co1 N3 O3 48.65(18)
N1 Co1 N4 C8 -73.1(2)
N2 Co1 N4 C8 -143.90(19)
N3 Co1 N4 C8 -0.23(18)
N6 Co1 N4 C8 134.12(19)
N5 Co1 N4 C8 71.9(2)
N1 Co1 N4 O4 103.7(2)
N2 Co1 N4 O4 32.87(18)
N3 Co1 N4 O4 176.54(19)
N6 Co1 N4 O4 -49.10(17)
N5 Co1 N4 O4 -111.33(17)
N1 Co1 N5 C13 -130.7(2)
N4 Co1 N5 C13 67.2(2)
N2 Co1 N5 C13 -61.3(2)
N3 Co1 N5 C13 138.2(2)
N6 Co1 N5 C13 0.06(19)
N1 Co1 N5 O5 45.00(17)
N4 Co1 N5 O5 -117.10(17)
N2 Co1 N5 O5 114.38(18)
N3 Co1 N5 O5 -46.11(17)
N6 Co1 N5 O5 175.72(19)
N1 Co1 N6 C14 69.6(2)
N4 Co1 N6 C14 -127.7(2)
N2 Co1 N6 C14 140.7(2)
N3 Co1 N6 C14 -59.0(2)
N5 Co1 N6 C14 2.13(19)
N1 Co1 N6 O6 -116.51(17)
N4 Co1 N6 O6 46.13(17)
N2 Co1 N6 O6 -45.46(17)
N3 Co1 N6 O6 114.91(17)
N5 Co1 N6 O6 176.00(19)
C1 N1 O1 B1 -176.8(2)
Co1 N1 O1 B1 6.5(3)
C2 N2 O2 B2 170.8(2)
Co1 N2 O2 B2 -5.2(3)
C7 N3 O3 B1 168.5(2)
Co1 N3 O3 B1 -6.3(3)
C8 N4 O4 B2 -175.5(2)
Co1 N4 O4 B2 7.7(3)
C13 N5 O5 B1 175.7(2)
Co1 N5 O5 B1 -0.1(2)
C14 N6 O6 B2 173.8(2)
Co1 N6 O6 B2 -0.4(2)
O1 N1 C1 C2 -179.5(2)
Co1 N1 C1 C2 -2.6(3)
O1 N1 C1 C6 0.6(4)
Co1 N1 C1 C6 177.4(2)
O2 N2 C2 C1 -178.0(2)
Co1 N2 C2 C1 -1.7(3)
O2 N2 C2 C3 -0.1(4)
Co1 N2 C2 C3 176.2(2)
N1 C1 C2 N2 2.7(3)
C6 C1 C2 N2 -177.4(2)
N1 C1 C2 C3 -175.3(2)
C6 C1 C2 C3 4.7(4)
N2 C2 C3 C4 166.6(2)
C1 C2 C3 C4 -15.7(4)
C2 C3 C4 C5 43.8(3)
C3 C4 C5 C6 -63.2(3)
N1 C1 C6 C5 159.7(3)
C2 C1 C6 C5 -20.2(4)
C4 C5 C6 C1 48.5(3)
O3 N3 C7 C8 -177.23(19)
Co1 N3 C7 C8 -2.1(3)
O3 N3 C7 C12 0.8(4)
Co1 N3 C7 C12 175.91(19)
O4 N4 C8 C7 -177.78(19)
Co1 N4 C8 C7 -0.8(3)
O4 N4 C8 C9 2.1(3)
Co1 N4 C8 C9 179.11(19)
N3 C7 C8 N4 1.8(3)
C12 C7 C8 N4 -176.3(2)
N3 C7 C8 C9 -178.1(2)
C12 C7 C8 C9 3.8(4)
N4 C8 C9 C10 160.6(2)
C7 C8 C9 C10 -19.5(3)
C8 C9 C10 C11 49.0(3)
C9 C10 C11 C12 -65.4(3)
N3 C7 C12 C11 165.2(2)
C8 C7 C12 C11 -16.9(3)
C10 C11 C12 C7 46.5(3)
O5 N5 C13 C14 -177.75(19)
Co1 N5 C13 C14 -1.8(3)
O5 N5 C13 C18 2.1(4)
Co1 N5 C13 C18 178.0(2)
O6 N6 C14 C13 -177.87(19)
Co1 N6 C14 C13 -3.7(3)
O6 N6 C14 C15 0.2(4)
Co1 N6 C14 C15 174.40(19)
N5 C13 C14 N6 3.5(3)
C18 C13 C14 N6 -176.4(2)
N5 C13 C14 C15 -174.7(2)
C18 C13 C14 C15 5.4(4)
N6 C14 C15 C16 164.5(3)
C13 C14 C15 C16 -17.6(3)
C14 C15 C16 C17 46.9(3)
C15 C16 C17 C18 -65.4(3)
N5 C13 C18 C17 158.4(3)
C14 C13 C18 C17 -21.7(4)
C16 C17 C18 C13 50.5(3)
C26 S2 C23 C24 -0.5(2)
C26 S2 C23 B2 177.5(2)
B2 C23 C24 C25 -177.5(3)
S2 C23 C24 C25 0.3(3)
C23 C24 C25 C26 0.2(4)
C24 C25 C26 S2 -0.6(3)
C23 S2 C26 C25 0.6(2)
N5 O5 B1 O1 -60.5(2)
N5 O5 B1 O3 63.0(2)
N5 O5 B1 C19 -178.30(19)
N1 O1 B1 O5 61.7(3)
N1 O1 B1 O3 -61.5(3)
N1 O1 B1 C19 -179.2(2)
N3 O3 B1 O5 -63.6(2)
N3 O3 B1 O1 60.6(3)
N3 O3 B1 C19 177.32(19)
C20A C19 B1 O5 110.1(4)
C20B C19 B1 O5 -80.6(7)
S1A C19 B1 O5 -72.6(3)
S1B C19 B1 O5 109.8(2)
C20A C19 B1 O1 -10.9(5)
C20B C19 B1 O1 158.4(7)
S1A C19 B1 O1 166.37(18)
S1B C19 B1 O1 -11.2(3)
C20A C19 B1 O3 -130.1(4)
C20B C19 B1 O3 39.1(7)
S1A C19 B1 O3 47.1(3)
S1B C19 B1 O3 -130.5(2)
N4 O4 B2 O2 -61.8(2)
N4 O4 B2 O6 61.5(2)
N4 O4 B2 C23 179.97(18)
N2 O2 B2 O4 59.8(3)
N2 O2 B2 O6 -64.0(3)
N2 O2 B2 C23 177.8(2)
N6 O6 B2 O4 -61.1(2)
N6 O6 B2 O2 63.1(3)
N6 O6 B2 C23 -178.97(19)
C24 C23 B2 O4 -41.6(4)
S2 C23 B2 O4 140.91(18)
C24 C23 B2 O2 -162.1(3)
S2 C23 B2 O2 20.4(3)
C24 C23 B2 O6 78.6(3)
S2 C23 B2 O6 -98.9(2)
C20A C19 S1A C22A 2.1(4)
C20B C19 S1A C22A -34(3)
B1 C19 S1A C22A -175.6(3)
S1B C19 S1A C22A 2.1(3)
C20B C19 C20A C21A 4.2(8)
B1 C19 C20A C21A 175.8(5)
S1A C19 C20A C21A -1.8(7)
S1B C19 C20A C21A 178(3)
C19 C20A C21A C22A 0.2(9)
C20A C21A C22A S1A 1.5(9)
C19 S1A C22A C21A -2.2(6)
C20A C19 S1B C22B 1(2)
C20B C19 S1B C22B 7.1(10)
B1 C19 S1B C22B 178.6(9)
S1A C19 S1B C22B 0.9(9)
C20A C19 C20B C21B -13.4(12)
B1 C19 C20B C21B 175.1(8)
S1A C19 C20B C21B 132(3)
S1B C19 C20B C21B -14.2(12)
C19 S1B C22B C21B 2(2)
S1B C22B C21B C20B -9(2)
C19 C20B C21B C22B 14.2(18)
